data_7108674
loop_
_publ_author_name
'Ming Chen'
'Yifeng Chen'
'Yuanhong Liu'

_publ_section_title
;
 Palladium-catalyzed highly efficient synthesis of tetracenes and
 pentacenes
;
_journal_name_full Chem.Commun.
_journal_page_first 12189
_journal_paper_doi 10.1039/c2cc36700a
_journal_volume 48
_journal_year 2012
_chemical_formula_sum 'C28 H24'
_chemical_formula_weight 360.47
_chemical_name_systematic
;
?
;
_space_group_IT_number 14
_symmetry_cell_setting monoclinic
_symmetry_space_group_name_Hall '-P 2ybc'
_symmetry_space_group_name_H-M 'P 1 21/c 1'
_atom_sites_solution_hydrogens geom
_atom_sites_solution_primary direct
_atom_sites_solution_secondary difmap
_audit_creation_method SHELXL-97
_cell_angle_alpha 90.00
_cell_angle_beta 102.3300(10)
_cell_angle_gamma 90.00
_cell_formula_units_Z 4
_cell_length_a 19.0506(16)
_cell_length_b 9.9398(8)
_cell_length_c 10.6781(9)
_cell_measurement_reflns_used 5314
_cell_measurement_temperature 133(2)
_cell_measurement_theta_max 30.41
_cell_measurement_theta_min 2.32
_cell_volume 1975.4(3)
_computing_cell_refinement 'Bruker SAINT'
_computing_data_collection 'Bruker APEX2'
_computing_data_reduction 'Bruker SAINT'
_computing_molecular_graphics 'Bruker SHELXTL'
_computing_publication_material 'Bruker SHELXTL'
_computing_structure_refinement 'SHELXL-97 (Sheldrick, 2008)'
_computing_structure_solution 'SHELXS-97 (Sheldrick, 2008)'
_diffrn_ambient_temperature 133(2)
_diffrn_measured_fraction_theta_full 0.997
_diffrn_measured_fraction_theta_max 0.997
_diffrn_measurement_device_type 'Bruker APEX-II CCD'
_diffrn_measurement_method '\f and \w scans'
_diffrn_radiation_monochromator graphite
_diffrn_radiation_source 'fine-focus sealed tube'
_diffrn_radiation_type MoK\a
_diffrn_radiation_wavelength 0.71073
_diffrn_reflns_av_R_equivalents 0.0275
_diffrn_reflns_av_sigmaI/netI 0.0299
_diffrn_reflns_limit_h_max 27
_diffrn_reflns_limit_h_min -27
_diffrn_reflns_limit_k_max 13
_diffrn_reflns_limit_k_min -14
_diffrn_reflns_limit_l_max 15
_diffrn_reflns_limit_l_min -12
_diffrn_reflns_number 18988
_diffrn_reflns_theta_full 30.43
_diffrn_reflns_theta_max 30.43
_diffrn_reflns_theta_min 2.19
_exptl_absorpt_coefficient_mu 0.068
_exptl_absorpt_correction_T_max 0.9878
_exptl_absorpt_correction_T_min 0.9765
_exptl_absorpt_correction_type multi-scan
_exptl_absorpt_process_details sadabs
_exptl_crystal_colour yellow
_exptl_crystal_density_diffrn 1.212
_exptl_crystal_density_method 'not measured'
_exptl_crystal_description block
_exptl_crystal_F_000 768
_exptl_crystal_size_max 0.35
_exptl_crystal_size_mid 0.20
_exptl_crystal_size_min 0.18
_refine_diff_density_max 0.372
_refine_diff_density_min -0.172
_refine_diff_density_rms 0.043
_refine_ls_extinction_method none
_refine_ls_goodness_of_fit_ref 1.039
_refine_ls_hydrogen_treatment constr
_refine_ls_matrix_type full
_refine_ls_number_parameters 255
_refine_ls_number_reflns 5975
_refine_ls_number_restraints 0
_refine_ls_restrained_S_all 1.039
_refine_ls_R_factor_all 0.0656
_refine_ls_R_factor_gt 0.0437
_refine_ls_shift/su_max 0.000
_refine_ls_shift/su_mean 0.000
_refine_ls_structure_factor_coef Fsqd
_refine_ls_weighting_details 'calc w=1/[\s^2^(Fo^2^)+(0.0681P)^2^+0.3100P] where P=(Fo^2^+2Fc^2^)/3'
_refine_ls_weighting_scheme calc
_refine_ls_wR_factor_gt 0.1177
_refine_ls_wR_factor_ref 0.1308
_reflns_number_gt 4413
_reflns_number_total 5975
_reflns_threshold_expression >2sigma(I)
_cod_data_source_file c2cc36700a.txt
_cod_data_source_block mo_dm12096_0ma
_cod_original_sg_symbol_H-M P2(1)/c
_cod_database_code 7108674

loop_
_symmetry_equiv_pos_as_xyz
'x, y, z'
'-x, y+1/2, -z+1/2'
'-x, -y, -z'
'x, -y-1/2, z-1/2'

loop_
_atom_site_label
_atom_site_type_symbol
_atom_site_fract_x
_atom_site_fract_y
_atom_site_fract_z
_atom_site_U_iso_or_equiv
_atom_site_adp_type
_atom_site_occupancy
_atom_site_symmetry_multiplicity
_atom_site_calc_flag
_atom_site_refinement_flags
C1 C 0.21121(5) 0.65694(10) 0.73034(10) 0.02043(19) Uani 1 1 d .
C2 C 0.19778(5) 0.54876(9) 0.64047(9) 0.01936(19) Uani 1 1 d .
C3 C 0.13369(5) 0.53968(10) 0.54550(10) 0.0221(2) Uani 1 1 d .
H3 H 0.0984 0.6079 0.5417 0.027 Uiso 1 1 calc R
C4 C 0.12032(5) 0.43482(11) 0.45731(10) 0.0221(2) Uani 1 1 d .
C5 C 0.05397(6) 0.42344(12) 0.36467(11) 0.0287(2) Uani 1 1 d .
H5 H 0.0172 0.4884 0.3633 0.034 Uiso 1 1 calc R
C6 C 0.04308(6) 0.32052(13) 0.27866(11) 0.0318(3) Uani 1 1 d .
H6 H -0.0015 0.3140 0.2186 0.038 Uiso 1 1 calc R
C7 C 0.09730(6) 0.22265(12) 0.27725(11) 0.0301(2) Uani 1 1 d .
H7 H 0.0892 0.1528 0.2151 0.036 Uiso 1 1 calc R
C8 C 0.16089(6) 0.22845(11) 0.36458(10) 0.0257(2) Uani 1 1 d .
H8 H 0.1967 0.1623 0.3630 0.031 Uiso 1 1 calc R
C9 C 0.17426(5) 0.33336(10) 0.45872(9) 0.0210(2) Uani 1 1 d .
C10 C 0.23763(5) 0.34004(10) 0.55176(9) 0.02021(19) Uani 1 1 d .
H10 H 0.2732 0.2728 0.5531 0.024 Uiso 1 1 calc R
C11 C 0.25073(5) 0.44368(9) 0.64424(9) 0.01831(19) Uani 1 1 d .
C12 C 0.31429(5) 0.44469(9) 0.74202(9) 0.01864(19) Uani 1 1 d .
C13 C 0.32510(5) 0.54618(9) 0.83494(9) 0.01908(19) Uani 1 1 d .
C14 C 0.38686(6) 0.54490(11) 0.93943(10) 0.0233(2) Uani 1 1 d .
H14 H 0.4199 0.4723 0.9467 0.028 Uiso 1 1 calc R
C15 C 0.39897(6) 0.64529(11) 1.02799(11) 0.0270(2) Uani 1 1 d .
H15 H 0.4398 0.6416 1.0968 0.032 Uiso 1 1 calc R
C16 C 0.35054(6) 0.75596(11) 1.01780(11) 0.0279(2) Uani 1 1 d .
H16 H 0.3599 0.8267 1.0789 0.033 Uiso 1 1 calc R
C17 C 0.29104(6) 0.76127(10) 0.92125(10) 0.0245(2) Uani 1 1 d .
H17 H 0.2598 0.8365 0.9159 0.029 Uiso 1 1 calc R
C18 C 0.27409(5) 0.65593(10) 0.82681(9) 0.0201(2) Uani 1 1 d .
C19 C 0.15725(6) 0.77063(11) 0.71417(10) 0.0250(2) Uani 1 1 d .
H19A H 0.1650 0.8238 0.7944 0.030 Uiso 1 1 calc R
H19B H 0.1082 0.7324 0.6992 0.030 Uiso 1 1 calc R
C20 C 0.16288(6) 0.86493(11) 0.60148(11) 0.0275(2) Uani 1 1 d .
H20 H 0.1736 0.8080 0.5306 0.033 Uiso 1 1 calc R
C21 C 0.09149(8) 0.93637(14) 0.55077(14) 0.0425(3) Uani 1 1 d .
H21A H 0.0798 0.9936 0.6183 0.064 Uiso 1 1 calc R
H21B H 0.0534 0.8694 0.5247 0.064 Uiso 1 1 calc R
H21C H 0.0954 0.9920 0.4768 0.064 Uiso 1 1 calc R
C22 C 0.22441(8) 0.96506(12) 0.64028(13) 0.0380(3) Uani 1 1 d .
H22A H 0.2311 1.0150 0.5645 0.057 Uiso 1 1 calc R
H22B H 0.2687 0.9164 0.6776 0.057 Uiso 1 1 calc R
H22C H 0.2130 1.0281 0.7037 0.057 Uiso 1 1 calc R
C23 C 0.36981(5) 0.33867(10) 0.74026(9) 0.02004(19) Uani 1 1 d .
C24 C 0.37359(7) 0.22206(12) 0.81301(11) 0.0320(3) Uani 1 1 d .
H24 H 0.3408 0.2088 0.8676 0.038 Uiso 1 1 calc R
C25 C 0.42515(7) 0.12436(13) 0.80642(12) 0.0376(3) Uani 1 1 d .
H25 H 0.4272 0.0447 0.8563 0.045 Uiso 1 1 calc R
C26 C 0.47334(6) 0.14281(12) 0.72760(11) 0.0320(3) Uani 1 1 d .
H26 H 0.5087 0.0763 0.7239 0.038 Uiso 1 1 calc R
C27 C 0.46998(6) 0.25809(12) 0.65432(11) 0.0297(2) Uani 1 1 d .
H27 H 0.5030 0.2711 0.6001 0.036 Uiso 1 1 calc R
C28 C 0.41826(6) 0.35493(11) 0.66022(11) 0.0246(2) Uani 1 1 d .
H28 H 0.4158 0.4336 0.6089 0.029 Uiso 1 1 calc R

loop_
_atom_site_aniso_label
_atom_site_aniso_U_11
_atom_site_aniso_U_22
_atom_site_aniso_U_33
_atom_site_aniso_U_23
_atom_site_aniso_U_13
_atom_site_aniso_U_12
C1 0.0232(5) 0.0187(4) 0.0211(5) 0.0008(3) 0.0087(4) 0.0018(4)
C2 0.0209(5) 0.0186(4) 0.0193(4) 0.0019(3) 0.0060(3) 0.0010(3)
C3 0.0212(5) 0.0228(5) 0.0226(5) 0.0034(4) 0.0051(4) 0.0036(4)
C4 0.0216(5) 0.0254(5) 0.0192(4) 0.0036(4) 0.0040(4) 0.0001(4)
C5 0.0229(5) 0.0369(6) 0.0250(5) 0.0035(4) 0.0017(4) 0.0008(4)
C6 0.0261(5) 0.0437(7) 0.0230(5) 0.0008(5) -0.0009(4) -0.0066(5)
C7 0.0323(6) 0.0344(6) 0.0228(5) -0.0043(4) 0.0037(4) -0.0081(5)
C8 0.0289(5) 0.0253(5) 0.0225(5) -0.0026(4) 0.0047(4) -0.0028(4)
C9 0.0232(5) 0.0212(4) 0.0188(4) 0.0008(4) 0.0047(4) -0.0020(4)
C10 0.0214(5) 0.0193(4) 0.0200(4) -0.0002(3) 0.0047(4) 0.0015(3)
C11 0.0203(4) 0.0172(4) 0.0180(4) 0.0011(3) 0.0052(3) -0.0003(3)
C12 0.0202(4) 0.0173(4) 0.0187(4) 0.0011(3) 0.0046(3) 0.0008(3)
C13 0.0208(5) 0.0188(4) 0.0184(4) 0.0000(3) 0.0058(3) -0.0012(3)
C14 0.0239(5) 0.0242(5) 0.0213(5) -0.0007(4) 0.0038(4) -0.0001(4)
C15 0.0272(5) 0.0288(5) 0.0236(5) -0.0035(4) 0.0025(4) -0.0046(4)
C16 0.0351(6) 0.0245(5) 0.0248(5) -0.0069(4) 0.0077(4) -0.0051(4)
C17 0.0296(5) 0.0202(5) 0.0256(5) -0.0027(4) 0.0100(4) 0.0002(4)
C18 0.0238(5) 0.0183(4) 0.0201(4) 0.0000(3) 0.0087(4) 0.0001(4)
C19 0.0278(5) 0.0235(5) 0.0251(5) -0.0007(4) 0.0086(4) 0.0058(4)
C20 0.0354(6) 0.0217(5) 0.0260(5) 0.0008(4) 0.0080(4) 0.0082(4)
C21 0.0475(8) 0.0397(7) 0.0385(7) 0.0059(6) 0.0051(6) 0.0206(6)
C22 0.0505(8) 0.0246(6) 0.0384(7) 0.0031(5) 0.0082(6) -0.0010(5)
C23 0.0201(4) 0.0197(4) 0.0186(4) -0.0029(3) 0.0003(3) 0.0014(3)
C24 0.0408(7) 0.0282(6) 0.0294(6) 0.0062(4) 0.0129(5) 0.0095(5)
C25 0.0509(8) 0.0285(6) 0.0324(6) 0.0068(5) 0.0069(5) 0.0163(5)
C26 0.0314(6) 0.0302(6) 0.0304(6) -0.0072(4) -0.0020(4) 0.0127(4)
C27 0.0243(5) 0.0315(6) 0.0332(6) -0.0074(5) 0.0060(4) 0.0022(4)
C28 0.0237(5) 0.0224(5) 0.0273(5) -0.0019(4) 0.0047(4) -0.0002(4)

loop_
_atom_type_symbol
_atom_type_description
_atom_type_scat_dispersion_real
_atom_type_scat_dispersion_imag
_atom_type_scat_source
C C 0.0033 0.0016 'International Tables Vol C Tables 4.2.6.8 and 6.1.1.4'
H H 0.0000 0.0000 'International Tables Vol C Tables 4.2.6.8 and 6.1.1.4'

loop_
_geom_angle_atom_site_label_1
_geom_angle_atom_site_label_2
_geom_angle_atom_site_label_3
_geom_angle
C18 C1 C2 119.37(9)
C18 C1 C19 122.82(9)
C2 C1 C19 117.79(9)
C3 C2 C1 122.25(9)
C3 C2 C11 117.66(9)
C1 C2 C11 120.09(9)
C4 C3 C2 122.59(9)
C4 C3 H3 118.7
C2 C3 H3 118.7
C3 C4 C5 122.22(10)
C3 C4 C9 119.43(9)
C5 C4 C9 118.35(9)
C6 C5 C4 120.65(10)
C6 C5 H5 119.7
C4 C5 H5 119.7
C5 C6 C7 121.02(10)
C5 C6 H6 119.5
C7 C6 H6 119.5
C8 C7 C6 120.36(10)
C8 C7 H7 119.8
C6 C7 H7 119.8
C7 C8 C9 120.64(10)
C7 C8 H8 119.7
C9 C8 H8 119.7
C10 C9 C8 122.18(9)
C10 C9 C4 118.90(9)
C8 C9 C4 118.92(9)
C9 C10 C11 122.06(9)
C9 C10 H10 119.0
C11 C10 H10 119.0
C10 C11 C12 121.00(9)
C10 C11 C2 119.30(9)
C12 C11 C2 119.69(9)
C13 C12 C11 119.99(9)
C13 C12 C23 121.29(8)
C11 C12 C23 118.68(8)
C12 C13 C14 121.07(9)
C12 C13 C18 120.28(9)
C14 C13 C18 118.65(9)
C15 C14 C13 121.47(10)
C15 C14 H14 119.3
C13 C14 H14 119.3
C14 C15 C16 120.15(10)
C14 C15 H15 119.9
C16 C15 H15 119.9
C17 C16 C15 120.59(10)
C17 C16 H16 119.7
C15 C16 H16 119.7
C16 C17 C18 121.85(10)
C16 C17 H17 119.1
C18 C17 H17 119.1
C1 C18 C17 122.47(9)
C1 C18 C13 120.34(9)
C17 C18 C13 117.19(9)
C1 C19 C20 112.53(9)
C1 C19 H19A 109.1
C20 C19 H19A 109.1
C1 C19 H19B 109.1
C20 C19 H19B 109.1
H19A C19 H19B 107.8
C22 C20 C21 111.55(10)
C22 C20 C19 111.15(10)
C21 C20 C19 110.68(10)
C22 C20 H20 107.8
C21 C20 H20 107.8
C19 C20 H20 107.8
C20 C21 H21A 109.5
C20 C21 H21B 109.5
H21A C21 H21B 109.5
C20 C21 H21C 109.5
H21A C21 H21C 109.5
H21B C21 H21C 109.5
C20 C22 H22A 109.5
C20 C22 H22B 109.5
H22A C22 H22B 109.5
C20 C22 H22C 109.5
H22A C22 H22C 109.5
H22B C22 H22C 109.5
C24 C23 C28 118.52(9)
C24 C23 C12 122.23(9)
C28 C23 C12 119.22(9)
C23 C24 C25 120.42(11)
C23 C24 H24 119.8
C25 C24 H24 119.8
C26 C25 C24 120.31(11)
C26 C25 H25 119.8
C24 C25 H25 119.8
C27 C26 C25 119.87(10)
C27 C26 H26 120.1
C25 C26 H26 120.1
C26 C27 C28 119.79(11)
C26 C27 H27 120.1
C28 C27 H27 120.1
C27 C28 C23 121.09(10)
C27 C28 H28 119.5
C23 C28 H28 119.5

loop_
_geom_bond_atom_site_label_1
_geom_bond_atom_site_label_2
_geom_bond_distance
C1 C18 1.4033(14)
C1 C2 1.4275(14)
C1 C19 1.5125(14)
C2 C3 1.4137(14)
C2 C11 1.4466(13)
C3 C4 1.3913(14)
C3 H3 0.9500
C4 C5 1.4336(14)
C4 C9 1.4374(14)
C5 C6 1.3607(17)
C5 H5 0.9500
C6 C7 1.4214(18)
C6 H6 0.9500
C7 C8 1.3631(15)
C7 H7 0.9500
C8 C9 1.4330(14)
C8 H8 0.9500
C9 C10 1.3917(13)
C10 C11 1.4119(13)
C10 H10 0.9500
C11 C12 1.4201(13)
C12 C13 1.3990(13)
C12 C23 1.4960(13)
C13 C14 1.4382(14)
C13 C18 1.4513(13)
C14 C15 1.3601(15)
C14 H14 0.9500
C15 C16 1.4249(16)
C15 H15 0.9500
C16 C17 1.3607(15)
C16 H16 0.9500
C17 C18 1.4417(14)
C17 H17 0.9500
C19 C20 1.5470(15)
C19 H19A 0.9900
C19 H19B 0.9900
C20 C22 1.5261(17)
C20 C21 1.5273(16)
C20 H20 1.0000
C21 H21A 0.9800
C21 H21B 0.9800
C21 H21C 0.9800
C22 H22A 0.9800
C22 H22B 0.9800
C22 H22C 0.9800
C23 C24 1.3886(15)
C23 C28 1.3948(15)
C24 C25 1.3937(16)
C24 H24 0.9500
C25 C26 1.3836(19)
C25 H25 0.9500
C26 C27 1.3812(17)
C26 H26 0.9500
C27 C28 1.3885(15)
C27 H27 0.9500
C28 H28 0.9500

loop_
_geom_torsion_atom_site_label_1
_geom_torsion_atom_site_label_2
_geom_torsion_atom_site_label_3
_geom_torsion_atom_site_label_4
_geom_torsion
C18 C1 C2 C3 176.37(9)
C19 C1 C2 C3 -5.44(14)
C18 C1 C2 C11 -3.83(14)
C19 C1 C2 C11 174.35(9)
C1 C2 C3 C4 179.77(9)
C11 C2 C3 C4 -0.02(14)
C2 C3 C4 C5 177.40(10)
C2 C3 C4 C9 -2.18(15)
C3 C4 C5 C6 179.10(11)
C9 C4 C5 C6 -1.32(16)
C4 C5 C6 C7 -0.75(18)
C5 C6 C7 C8 1.59(18)
C6 C7 C8 C9 -0.27(17)
C7 C8 C9 C10 177.99(10)
C7 C8 C9 C4 -1.79(15)
C3 C4 C9 C10 2.36(14)
C5 C4 C9 C10 -177.23(9)
C3 C4 C9 C8 -177.85(9)
C5 C4 C9 C8 2.55(14)
C8 C9 C10 C11 179.87(9)
C4 C9 C10 C11 -0.35(15)
C9 C10 C11 C12 176.91(9)
C9 C10 C11 C2 -1.86(15)
C3 C2 C11 C10 2.03(14)
C1 C2 C11 C10 -177.77(9)
C3 C2 C11 C12 -176.75(9)
C1 C2 C11 C12 3.45(14)
C10 C11 C12 C13 -178.06(9)
C2 C11 C12 C13 0.70(14)
C10 C11 C12 C23 4.09(14)
C2 C11 C12 C23 -177.15(9)
C11 C12 C13 C14 176.15(9)
C23 C12 C13 C14 -6.05(14)
C11 C12 C13 C18 -4.37(14)
C23 C12 C13 C18 173.42(9)
C12 C13 C14 C15 177.95(10)
C18 C13 C14 C15 -1.54(15)
C13 C14 C15 C16 -0.84(16)
C14 C15 C16 C17 1.34(17)
C15 C16 C17 C18 0.61(17)
C2 C1 C18 C17 -179.65(9)
C19 C1 C18 C17 2.26(15)
C2 C1 C18 C13 0.18(14)
C19 C1 C18 C13 -177.91(9)
C16 C17 C18 C1 176.92(10)
C16 C17 C18 C13 -2.92(15)
C12 C13 C18 C1 3.98(14)
C14 C13 C18 C1 -176.53(9)
C12 C13 C18 C17 -176.18(9)
C14 C13 C18 C17 3.31(14)
C18 C1 C19 C20 103.22(11)
C2 C1 C19 C20 -74.90(12)
C1 C19 C20 C22 -80.24(11)
C1 C19 C20 C21 155.22(10)
C13 C12 C23 C24 85.70(13)
C11 C12 C23 C24 -96.47(12)
C13 C12 C23 C28 -96.23(12)
C11 C12 C23 C28 81.59(12)
C28 C23 C24 C25 0.48(17)
C12 C23 C24 C25 178.56(11)
C23 C24 C25 C26 0.24(19)
C24 C25 C26 C27 -0.51(19)
C25 C26 C27 C28 0.03(17)
C26 C27 C28 C23 0.71(16)
C24 C23 C28 C27 -0.96(15)
C12 C23 C28 C27 -179.10(9)
